data_7245354
loop_
_publ_author_name
'Omoregie, Helen Oluwatola'
'Oloba-Whenu, Oluwakemi A.'
'Olowu, Olawale J.'
'Fasina, Tolulope M.'
'Friedrich, Alexandra'
'Haehnel, Martin'
'Marder, Todd B.'

_publ_section_title
;
 Mixed-ligand complexes of copper(ii) with thienoyltrifluoroacetonate and
 nitrogen containing ligands: synthesis, structures, antimicrobial
 activity, cytotoxicity, Hirshfeld surface analysis and DFT studies
;
_journal_issue 36
_journal_name_full 'RSC Advances'
_journal_page_first 23513
_journal_page_last 23526
_journal_paper_doi 10.1039/D2RA02428D
_journal_volume 12
_journal_year 2022
_chemical_formula_moiety 'C22 H24 Cu F6 N2 O4 S2'
_chemical_formula_sum 'C22 H24 Cu F6 N2 O4 S2'
_chemical_formula_weight 622.09
_space_group_crystal_system monoclinic
_space_group_IT_number 14
_space_group_name_Hall '-P 2ybc'
_space_group_name_H-M_alt 'P 1 21/c 1'
_atom_sites_solution_hydrogens geom
_atom_sites_solution_secondary iterative
_audit_creation_method SHELXL-2014/7
_audit_update_record
;
2021-01-15 deposited with the CCDC.	2022-08-02 downloaded from the CCDC.
;
_cell_angle_alpha 90
_cell_angle_beta 108.801(2)
_cell_angle_gamma 90
_cell_formula_units_Z 4
_cell_length_a 16.633(3)
_cell_length_b 9.9312(18)
_cell_length_c 16.773(3)
_cell_measurement_reflns_used 9914
_cell_measurement_temperature 168(2)
_cell_measurement_theta_max 27.92
_cell_measurement_theta_min 2.42
_cell_volume 2622.8(8)
_computing_cell_refinement 'Saint+ ver. V8.34A (Bruker AXS)'
_computing_data_collection 'Smart NT ver. 5.63 (Bruker AXS)'
_computing_data_reduction 'Saint+ ver. V8.34A (Bruker AXS)'
_computing_molecular_graphics 'ShelXLe (Huebschle et all, 2011)'
_computing_publication_material 'SHELXL-2014/7 (Sheldrick, 2014)'
_computing_structure_refinement 'SHELXL-2014/7 (Sheldrick, 2014)'
_computing_structure_solution 'SHELXT (Sheldrick, 2012)'
_diffrn_ambient_temperature 168(2)
_diffrn_detector 'CCD area detector (Apex1)'
_diffrn_detector_area_resol_mean 8.333
_diffrn_measured_fraction_theta_full 1.000
_diffrn_measured_fraction_theta_max 1.000
_diffrn_measurement_device_type 'Bruker SMART-APEX'
_diffrn_measurement_method '\f and \w scans'
_diffrn_radiation_type MoK\a
_diffrn_radiation_wavelength 0.71073
_diffrn_reflns_av_R_equivalents 0.0280
_diffrn_reflns_av_unetI/netI 0.0159
_diffrn_reflns_Laue_measured_fraction_full 1.000
_diffrn_reflns_Laue_measured_fraction_max 1.000
_diffrn_reflns_limit_h_max 20
_diffrn_reflns_limit_h_min -20
_diffrn_reflns_limit_k_max 12
_diffrn_reflns_limit_k_min -12
_diffrn_reflns_limit_l_max 20
_diffrn_reflns_limit_l_min -20
_diffrn_reflns_number 43348
_diffrn_reflns_point_group_measured_fraction_full 1.000
_diffrn_reflns_point_group_measured_fraction_max 1.000
_diffrn_reflns_theta_full 25.242
_diffrn_reflns_theta_max 26.000
_diffrn_reflns_theta_min 2.419
_diffrn_source 'sealed tube'
_exptl_absorpt_coefficient_mu 1.066
_exptl_absorpt_correction_T_max 0.7458
_exptl_absorpt_correction_T_min 0.6239
_exptl_absorpt_correction_type multi-scan
_exptl_absorpt_process_details 'SadAbs 2014/5 (Bruker AXS)'
_exptl_crystal_colour green
_exptl_crystal_density_diffrn 1.575
_exptl_crystal_description block
_exptl_crystal_F_000 1268
_exptl_crystal_recrystallization_method 'Re-crystallisation from solvent: Methanol/diethylether'
_exptl_crystal_size_max 0.600
_exptl_crystal_size_mid 0.400
_exptl_crystal_size_min 0.400
_refine_diff_density_max 0.445
_refine_diff_density_min -0.262
_refine_diff_density_rms 0.058
_refine_ls_extinction_method none
_refine_ls_goodness_of_fit_ref 1.116
_refine_ls_hydrogen_treatment constr
_refine_ls_matrix_type full
_refine_ls_number_parameters 403
_refine_ls_number_reflns 5145
_refine_ls_number_restraints 43
_refine_ls_restrained_S_all 1.149
_refine_ls_R_factor_all 0.0355
_refine_ls_R_factor_gt 0.0318
_refine_ls_shift/su_max 0.019
_refine_ls_shift/su_mean 0.001
_refine_ls_structure_factor_coef Fsqd
_refine_ls_weighting_details 'w=1/[\s^2^(Fo^2^)+(0.0589P)^2^+0.5936P] where P=(Fo^2^+2Fc^2^)/3'
_refine_ls_weighting_scheme calc
_refine_ls_wR_factor_gt 0.0908
_refine_ls_wR_factor_ref 0.0934
_reflns_Friedel_coverage 0.000
_reflns_number_gt 4623
_reflns_number_total 5145
_reflns_threshold_expression 'I > 2\s(I)'
_cod_data_source_file d2ra02428d2.cif
_cod_data_source_block cmpd7_CuTTA2tmen
_cod_original_cell_volume 2622.9(8)
_cod_original_sg_symbol_H-M 'P 21/c'
_cod_database_code 7245354
_shelx_shelxl_version_number 2014/7
_shelx_space_group_comment
;
The symmetry employed for this shelxl refinement is uniquely defined
by the following loop, which should always be used as a source of
symmetry information in preference to the above space-group names.
They are only intended as comments.
;
_shelx_estimated_absorpt_t_min 0.567
_shelx_estimated_absorpt_t_max 0.675

loop_
_space_group_symop_operation_xyz
'x, y, z'
'-x, y+1/2, -z+1/2'
'-x, -y, -z'
'x, -y-1/2, z-1/2'

loop_
_atom_site_label
_atom_site_type_symbol
_atom_site_fract_x
_atom_site_fract_y
_atom_site_fract_z
_atom_site_U_iso_or_equiv
_atom_site_adp_type
_atom_site_occupancy
_atom_site_site_symmetry_order
_atom_site_calc_flag
_atom_site_refinement_flags_posn
_atom_site_refinement_flags_adp
_atom_site_refinement_flags_occupancy
_atom_site_disorder_assembly
_atom_site_disorder_group
Cu1 Cu 0.82972(2) 0.51329(2) 0.79257(2) 0.02930(9) Uani 1 1 d . . . . .
S1A S 0.68089(18) 0.2117(2) 0.54847(13) 0.0443(4) Uani 0.652(4) 1 d . . P A 1
C6A C 0.5846(11) 0.4091(18) 0.4798(7) 0.072(4) Uani 0.652(4) 1 d . . P A 1
H6A H 0.5587 0.4955 0.4704 0.086 Uiso 0.652(4) 1 calc R U P A 1
S1B S 0.5820(5) 0.4269(9) 0.4563(4) 0.0657(13) Uani 0.348(4) 1 d . . P A 2
C6B C 0.6618(12) 0.233(2) 0.5368(12) 0.081(10) Uani 0.348(4) 1 d . . P A 2
H6B H 0.7028 0.1794 0.5770 0.097 Uiso 0.348(4) 1 calc R U P A 2
S2A S 0.54095(11) 0.4871(2) 0.75133(13) 0.0503(5) Uani 0.647(4) 1 d . . P B 3
C14A C 0.5363(8) 0.6821(13) 0.8467(6) 0.059(3) Uani 0.647(4) 1 d . . P B 3
H14A H 0.5518 0.7588 0.8822 0.070 Uiso 0.647(4) 1 calc R U P B 3
S2B S 0.5366(4) 0.6998(6) 0.8709(3) 0.0509(9) Uani 0.353(4) 1 d . . P B 4
C14B C 0.5355(11) 0.5238(15) 0.7680(10) 0.064(5) Uani 0.353(4) 1 d . . P B 4
H14B H 0.5535 0.4598 0.7351 0.076 Uiso 0.353(4) 1 calc R U P B 4
F1A F 0.6730(9) 0.8698(16) 0.5654(7) 0.064(2) Uani 0.5 1 d . U P C 5
F2A F 0.8057(7) 0.9049(12) 0.6251(5) 0.0668(19) Uani 0.5 1 d . U P C 5
F3A F 0.7238(4) 0.9132(12) 0.6972(6) 0.0647(16) Uani 0.5 1 d . U P C 5
F1B F 0.7934(7) 0.8942(13) 0.5977(4) 0.0606(16) Uani 0.5 1 d . U P C 6
F2B F 0.7530(5) 0.9214(12) 0.7048(7) 0.075(2) Uani 0.5 1 d . U P C 6
F3B F 0.6630(9) 0.8790(16) 0.5838(8) 0.064(2) Uani 0.5 1 d . U P C 6
F4 F 0.90028(12) 0.84486(15) 1.03555(9) 0.0831(6) Uani 1 1 d . . . . .
F5 F 0.90700(13) 0.92696(18) 0.92051(14) 0.0944(6) Uani 1 1 d . . . . .
F6 F 0.80125(9) 0.96613(13) 0.96046(9) 0.0586(4) Uani 1 1 d . . . . .
O1 O 0.81773(8) 0.67711(13) 0.72131(8) 0.0371(3) Uani 1 1 d . . . . .
O2 O 0.77044(9) 0.40848(13) 0.66614(8) 0.0390(3) Uani 1 1 d . . . . .
O3 O 0.86957(8) 0.65732(14) 0.90527(9) 0.0412(3) Uani 1 1 d . . . . .
O4 O 0.71546(8) 0.53304(14) 0.80085(9) 0.0396(3) Uani 1 1 d . . . . .
N1 N 0.95277(10) 0.48348(15) 0.79496(10) 0.0330(3) Uani 1 1 d . . . . .
N2 N 0.84080(10) 0.33233(16) 0.85537(10) 0.0358(3) Uani 1 1 d . . . . .
C1 C 0.75369(11) 0.69691(18) 0.65568(11) 0.0330(4) Uani 1 1 d . . . . .
C2 C 0.73860(12) 0.84724(19) 0.63578(13) 0.0404(4) Uani 1 1 d . . . . .
C3 C 0.70094(12) 0.60692(19) 0.60198(12) 0.0363(4) Uani 1 1 d . . . . .
H3 H 0.6535 0.6408 0.5581 0.044 Uiso 1 1 calc R U . . .
C4 C 0.71363(12) 0.46464(19) 0.60858(11) 0.0340(4) Uani 1 1 d . . . . .
C5 C 0.65786(13) 0.3770(2) 0.54265(12) 0.0374(4) Uani 1 1 d . . . . .
C7 C 0.5511(2) 0.2821(3) 0.42703(19) 0.0808(9) Uani 1 1 d . U . . .
H7 H 0.5047 0.2790 0.3760 0.097 Uiso 1 1 calc R U . A 1
C8 C 0.59826(19) 0.1767(3) 0.46508(15) 0.0634(6) Uani 1 1 d . U . . .
H8 H 0.5850 0.0871 0.4453 0.076 Uiso 1 1 calc R U . A 1
C9 C 0.81612(12) 0.74219(19) 0.90972(11) 0.0338(4) Uani 1 1 d . . . . .
C10 C 0.85610(13) 0.8706(2) 0.95639(13) 0.0412(4) Uani 1 1 d . . . . .
C11 C 0.72806(12) 0.73482(19) 0.88009(11) 0.0360(4) Uani 1 1 d . . . . .
H11 H 0.6964 0.8068 0.8926 0.043 Uiso 1 1 calc R U . . .
C12 C 0.68357(11) 0.62612(19) 0.83249(11) 0.0347(4) Uani 1 1 d . . . . .
C13 C 0.59166(12) 0.6132(2) 0.81639(12) 0.0384(4) Uani 1 1 d . . . . .
C15 C 0.45085(16) 0.6249(4) 0.81872(19) 0.0723(8) Uani 1 1 d . U . . .
H15 H 0.4043 0.6541 0.8354 0.087 Uiso 1 1 calc R U . B 3
C16 C 0.44968(17) 0.5259(3) 0.76627(19) 0.0684(7) Uani 1 1 d . U . . .
H16 H 0.3988 0.4785 0.7381 0.082 Uiso 1 1 calc R U . B 3
C17 C 0.98471(12) 0.3658(2) 0.85051(14) 0.0437(5) Uani 1 1 d . . . . .
H17A H 1.0066 0.3958 0.9099 0.052 Uiso 1 1 calc R U . . .
H17B H 1.0320 0.3231 0.8361 0.052 Uiso 1 1 calc R U . . .
C18 C 0.91482(12) 0.2660(2) 0.84017(14) 0.0434(5) Uani 1 1 d . . . . .
H18A H 0.8974 0.2282 0.7825 0.052 Uiso 1 1 calc R U . . .
H18B H 0.9353 0.1910 0.8805 0.052 Uiso 1 1 calc R U . . .
C19 C 1.00612(13) 0.6030(2) 0.82884(15) 0.0451(5) Uani 1 1 d . . . . .
H19A H 1.0645 0.5855 0.8300 0.068 Uiso 1 1 calc R U . . .
H19B H 1.0057 0.6215 0.8861 0.068 Uiso 1 1 calc R U . . .
H19C H 0.9835 0.6810 0.7928 0.068 Uiso 1 1 calc R U . . .
C20 C 0.95671(14) 0.4571(2) 0.70973(13) 0.0465(5) Uani 1 1 d . . . . .
H20A H 0.9227 0.3773 0.6862 0.070 Uiso 1 1 calc R U . . .
H20B H 1.0158 0.4415 0.7129 0.070 Uiso 1 1 calc R U . . .
H20C H 0.9343 0.5350 0.6735 0.070 Uiso 1 1 calc R U . . .
C21 C 0.85485(18) 0.3527(3) 0.94528(14) 0.0593(6) Uani 1 1 d . . . . .
H21A H 0.8056 0.3985 0.9527 0.089 Uiso 1 1 calc R U . . .
H21B H 0.9057 0.4080 0.9694 0.089 Uiso 1 1 calc R U . . .
H21C H 0.8627 0.2653 0.9739 0.089 Uiso 1 1 calc R U . . .
C22 C 0.76559(13) 0.2440(2) 0.82059(14) 0.0481(5) Uani 1 1 d . . . . .
H22A H 0.7555 0.2296 0.7604 0.072 Uiso 1 1 calc R U . . .
H22B H 0.7157 0.2869 0.8285 0.072 Uiso 1 1 calc R U . . .
H22C H 0.7759 0.1572 0.8499 0.072 Uiso 1 1 calc R U . . .

loop_
_atom_site_aniso_label
_atom_site_aniso_U_11
_atom_site_aniso_U_22
_atom_site_aniso_U_33
_atom_site_aniso_U_23
_atom_site_aniso_U_13
_atom_site_aniso_U_12
Cu1 0.02944(14) 0.02701(13) 0.02905(14) 0.00172(8) 0.00610(10) 0.00533(8)
S1A 0.0602(11) 0.0300(5) 0.0428(6) -0.0079(5) 0.0169(8) -0.0013(7)
C6A 0.086(6) 0.051(5) 0.060(8) -0.015(5) -0.001(6) -0.010(4)
S1B 0.0710(18) 0.053(2) 0.047(3) -0.0089(18) -0.0172(18) 0.0008(14)
C6B 0.062(9) 0.094(16) 0.072(10) -0.008(7) 0.001(6) 0.020(6)
S2A 0.0345(6) 0.0631(10) 0.0481(8) 0.0005(7) 0.0058(5) -0.0054(6)
C14A 0.048(3) 0.068(5) 0.058(5) -0.001(4) 0.016(3) 0.008(3)
S2B 0.0391(11) 0.0542(15) 0.062(2) -0.0019(17) 0.0196(15) 0.0103(9)
C14B 0.066(7) 0.069(9) 0.057(7) -0.012(5) 0.021(5) 0.021(5)
F1A 0.068(4) 0.038(3) 0.064(3) 0.013(3) -0.007(3) 0.010(3)
F2A 0.049(2) 0.039(2) 0.107(5) 0.018(4) 0.017(4) -0.0016(17)
F3A 0.088(4) 0.045(3) 0.064(3) 0.000(2) 0.028(3) 0.032(3)
F1B 0.069(4) 0.043(2) 0.074(3) 0.016(3) 0.028(3) -0.001(3)
F2B 0.103(5) 0.036(2) 0.064(2) -0.0076(16) -0.003(4) 0.024(4)
F3B 0.047(2) 0.035(2) 0.089(5) 0.008(4) -0.006(3) 0.0154(16)
F4 0.1119(13) 0.0472(8) 0.0512(8) -0.0131(7) -0.0280(8) 0.0165(8)
F5 0.1120(14) 0.0655(11) 0.1381(17) -0.0334(11) 0.0853(13) -0.0433(10)
F6 0.0702(9) 0.0341(6) 0.0686(9) -0.0048(6) 0.0181(7) 0.0091(6)
O1 0.0378(7) 0.0269(6) 0.0385(7) 0.0018(5) 0.0011(6) 0.0046(5)
O2 0.0467(8) 0.0303(7) 0.0334(7) 0.0004(5) 0.0037(6) 0.0089(6)
O3 0.0350(7) 0.0419(8) 0.0421(7) -0.0099(6) 0.0060(6) 0.0040(6)
O4 0.0309(7) 0.0400(7) 0.0452(8) -0.0074(6) 0.0086(6) 0.0027(6)
N1 0.0341(8) 0.0276(8) 0.0370(8) 0.0090(6) 0.0111(7) 0.0059(6)
N2 0.0340(8) 0.0347(8) 0.0365(8) 0.0081(7) 0.0084(6) 0.0000(6)
C1 0.0340(9) 0.0297(9) 0.0346(9) 0.0042(7) 0.0100(7) 0.0070(7)
C2 0.0379(10) 0.0308(10) 0.0468(11) 0.0057(8) 0.0057(9) 0.0070(8)
C3 0.0375(10) 0.0330(9) 0.0328(9) 0.0049(7) 0.0034(8) 0.0056(8)
C4 0.0388(10) 0.0342(9) 0.0294(9) 0.0014(7) 0.0118(8) 0.0023(8)
C5 0.0457(11) 0.0337(10) 0.0316(9) 0.0015(7) 0.0107(8) -0.0013(8)
C7 0.0860(19) 0.0641(16) 0.0659(16) 0.0002(13) -0.0124(14) -0.0199(14)
C8 0.0931(18) 0.0440(12) 0.0481(13) -0.0117(10) 0.0158(12) -0.0160(12)
C9 0.0418(10) 0.0327(9) 0.0259(8) 0.0015(7) 0.0095(7) 0.0032(8)
C10 0.0499(11) 0.0317(10) 0.0397(10) 0.0010(8) 0.0112(9) 0.0027(8)
C11 0.0389(10) 0.0350(10) 0.0347(9) 0.0012(8) 0.0128(8) 0.0075(8)
C12 0.0347(9) 0.0373(10) 0.0307(9) 0.0072(7) 0.0088(7) 0.0073(8)
C13 0.0351(10) 0.0440(11) 0.0345(10) 0.0073(8) 0.0091(8) 0.0071(8)
C15 0.0414(13) 0.104(2) 0.0722(17) 0.0084(15) 0.0192(12) 0.0165(14)
C16 0.0366(12) 0.101(2) 0.0618(16) 0.0048(14) 0.0084(11) -0.0089(13)
C17 0.0365(10) 0.0384(10) 0.0539(12) 0.0198(9) 0.0113(9) 0.0091(8)
C18 0.0400(10) 0.0320(10) 0.0563(12) 0.0140(9) 0.0127(9) 0.0067(8)
C19 0.0361(10) 0.0371(11) 0.0612(13) 0.0039(9) 0.0144(9) -0.0038(8)
C20 0.0490(12) 0.0497(12) 0.0469(12) 0.0060(10) 0.0239(10) 0.0111(10)
C21 0.0792(17) 0.0600(15) 0.0357(11) 0.0117(10) 0.0146(11) -0.0072(13)
C22 0.0419(11) 0.0391(11) 0.0591(13) 0.0107(10) 0.0103(10) -0.0058(9)

loop_
_atom_type_symbol
_atom_type_description
_atom_type_scat_dispersion_real
_atom_type_scat_dispersion_imag
_atom_type_scat_source
C C 0.0033 0.0016 'International Tables Vol C Tables 4.2.6.8 and 6.1.1.4'
H H 0.0000 0.0000 'International Tables Vol C Tables 4.2.6.8 and 6.1.1.4'
N N 0.0061 0.0033 'International Tables Vol C Tables 4.2.6.8 and 6.1.1.4'
O O 0.0106 0.0060 'International Tables Vol C Tables 4.2.6.8 and 6.1.1.4'
F F 0.0171 0.0103 'International Tables Vol C Tables 4.2.6.8 and 6.1.1.4'
S S 0.1246 0.1234 'International Tables Vol C Tables 4.2.6.8 and 6.1.1.4'
Cu Cu 0.3201 1.2651 'International Tables Vol C Tables 4.2.6.8 and 6.1.1.4'

loop_
_geom_angle_atom_site_label_1
_geom_angle_atom_site_label_2
_geom_angle_atom_site_label_3
_geom_angle
_geom_angle_site_symmetry_1
_geom_angle_site_symmetry_3
_geom_angle_publ_flag
O4 Cu1 O1 92.81(6) . . ?
O4 Cu1 N1 174.49(6) . . ?
O1 Cu1 N1 92.05(6) . . ?
O4 Cu1 N2 88.86(6) . . ?
O1 Cu1 N2 174.13(6) . . ?
N1 Cu1 N2 86.56(6) . . ?
O4 Cu1 O2 88.46(5) . . ?
O1 Cu1 O2 83.40(5) . . ?
N1 Cu1 O2 94.69(6) . . ?
N2 Cu1 O2 91.03(6) . . ?
O4 Cu1 O3 84.74(5) . . ?
O1 Cu1 O3 86.07(5) . . ?
N1 Cu1 O3 93.00(6) . . ?
N2 Cu1 O3 99.69(6) . . ?
O2 Cu1 O3 167.17(5) . . ?
C8 S1A C5 92.58(19) . . ?
C5 C6A C7 108.7(12) . . ?
C5 C6A H6A 125.7 . . ?
C7 C6A H6A 125.7 . . ?
C7 S1B C5 94.6(4) . . ?
C8 C6B C5 114.0(12) . . ?
C8 C6B H6B 123.0 . . ?
C5 C6B H6B 123.0 . . ?
C16 S2A C13 91.20(16) . . ?
C13 C14A C15 112.8(7) . . ?
C13 C14A H14A 123.6 . . ?
C15 C14A H14A 123.6 . . ?
C15 S2B C13 90.6(3) . . ?
C13 C14B C16 119.9(8) . . ?
C13 C14B H14B 120.1 . . ?
C16 C14B H14B 120.1 . . ?
C1 O1 Cu1 122.55(12) . . ?
C4 O2 Cu1 120.62(12) . . ?
C9 O3 Cu1 116.73(12) . . ?
C12 O4 Cu1 130.58(13) . . ?
C20 N1 C17 110.49(16) . . ?
C20 N1 C19 107.81(16) . . ?
C17 N1 C19 109.96(16) . . ?
C20 N1 Cu1 111.20(13) . . ?
C17 N1 Cu1 106.19(12) . . ?
C19 N1 Cu1 111.21(12) . . ?
C21 N2 C22 108.73(17) . . ?
C21 N2 C18 111.80(17) . . ?
C22 N2 C18 108.04(16) . . ?
C21 N2 Cu1 111.35(14) . . ?
C22 N2 Cu1 112.90(12) . . ?
C18 N2 Cu1 103.96(11) . . ?
O1 C1 C3 130.33(17) . . ?
O1 C1 C2 111.74(16) . . ?
C3 C1 C2 117.89(16) . . ?
F3A C2 F2A 105.8(6) . . ?
F3B C2 F2B 108.0(7) . . ?
F3A C2 F1A 107.7(6) . . ?
F2A C2 F1A 107.0(8) . . ?
F3B C2 F1B 104.4(7) . . ?
F2B C2 F1B 105.1(6) . . ?
F3A C2 C1 112.0(5) . . ?
F3B C2 C1 115.6(8) . . ?
F2A C2 C1 111.5(5) . . ?
F2B C2 C1 112.3(5) . . ?
F1A C2 C1 112.5(7) . . ?
F1B C2 C1 110.5(6) . . ?
C1 C3 C4 123.25(17) . . ?
C1 C3 H3 118.4 . . ?
C4 C3 H3 118.4 . . ?
O2 C4 C3 124.06(18) . . ?
O2 C4 C5 116.98(17) . . ?
C3 C4 C5 118.94(16) . . ?
C6A C5 C4 128.9(8) . . ?
C6B C5 C4 127.3(7) . . ?
C6B C5 S1B 106.1(8) . . ?
C4 C5 S1B 126.5(3) . . ?
C6A C5 S1A 113.7(8) . . ?
C4 C5 S1A 117.11(16) . . ?
C8 C7 C6A 108.6(6) . . ?
C8 C7 S1B 119.3(3) . . ?
C8 C7 H7 125.7 . . ?
C6A C7 H7 125.7 . . ?
C7 C8 C6B 104.9(8) . . ?
C7 C8 S1A 116.0(2) . . ?
C7 C8 H8 122.0 . . ?
S1A C8 H8 122.0 . . ?
O3 C9 C11 129.36(18) . . ?
O3 C9 C10 113.19(16) . . ?
C11 C9 C10 117.44(16) . . ?
F5 C10 F4 108.2(2) . . ?
F5 C10 F6 105.89(18) . . ?
F4 C10 F6 104.77(17) . . ?
F5 C10 C9 111.02(17) . . ?
F4 C10 C9 111.23(16) . . ?
F6 C10 C9 115.28(17) . . ?
C9 C11 C12 123.10(17) . . ?
C9 C11 H11 118.4 . . ?
C12 C11 H11 118.4 . . ?
O4 C12 C11 125.84(17) . . ?
O4 C12 C13 114.27(18) . . ?
C11 C12 C13 119.89(17) . . ?
C14B C13 C12 130.1(6) . . ?
C14A C13 C12 132.2(6) . . ?
C14A C13 S2A 110.7(6) . . ?
C12 C13 S2A 117.06(16) . . ?
C14B C13 S2B 105.3(6) . . ?
C12 C13 S2B 124.0(2) . . ?
C16 C15 C14A 108.0(4) . . ?
C16 C15 S2B 122.2(3) . . ?
C16 C15 H15 126.0 . . ?
C14A C15 H15 126.0 . . ?
C15 C16 C14B 101.5(6) . . ?
C15 C16 S2A 117.2(2) . . ?
C15 C16 H16 121.4 . . ?
S2A C16 H16 121.4 . . ?
N1 C17 C18 110.01(16) . . ?
N1 C17 H17A 109.7 . . ?
C18 C17 H17A 109.7 . . ?
N1 C17 H17B 109.7 . . ?
C18 C17 H17B 109.7 . . ?
H17A C17 H17B 108.2 . . ?
N2 C18 C17 109.96(17) . . ?
N2 C18 H18A 109.7 . . ?
C17 C18 H18A 109.7 . . ?
N2 C18 H18B 109.7 . . ?
C17 C18 H18B 109.7 . . ?
H18A C18 H18B 108.2 . . ?
N1 C19 H19A 109.5 . . ?
N1 C19 H19B 109.5 . . ?
H19A C19 H19B 109.5 . . ?
N1 C19 H19C 109.5 . . ?
H19A C19 H19C 109.5 . . ?
H19B C19 H19C 109.5 . . ?
N1 C20 H20A 109.5 . . ?
N1 C20 H20B 109.5 . . ?
H20A C20 H20B 109.5 . . ?
N1 C20 H20C 109.5 . . ?
H20A C20 H20C 109.5 . . ?
H20B C20 H20C 109.5 . . ?
N2 C21 H21A 109.5 . . ?
N2 C21 H21B 109.5 . . ?
H21A C21 H21B 109.5 . . ?
N2 C21 H21C 109.5 . . ?
H21A C21 H21C 109.5 . . ?
H21B C21 H21C 109.5 . . ?
N2 C22 H22A 109.5 . . ?
N2 C22 H22B 109.5 . . ?
H22A C22 H22B 109.5 . . ?
N2 C22 H22C 109.5 . . ?
H22A C22 H22C 109.5 . . ?
H22B C22 H22C 109.5 . . ?

loop_
_geom_bond_atom_site_label_1
_geom_bond_atom_site_label_2
_geom_bond_distance
_geom_bond_site_symmetry_2
_geom_bond_publ_flag
Cu1 O4 1.9596(14) . ?
Cu1 O1 1.9904(13) . ?
Cu1 N1 2.0556(16) . ?
Cu1 N2 2.0610(16) . ?
Cu1 O2 2.2814(13) . ?
Cu1 O3 2.2916(14) . ?
S1A C8 1.651(4) . ?
S1A C5 1.681(3) . ?
C6A C5 1.367(14) . ?
C6A C7 1.539(18) . ?
C6A H6A 0.9500 . ?
S1B C7 1.553(10) . ?
S1B C5 1.661(7) . ?
C6B C8 1.433(19) . ?
C6B C5 1.439(19) . ?
C6B H6B 0.9500 . ?
S2A C16 1.662(3) . ?
S2A C13 1.696(3) . ?
C14A C13 1.370(10) . ?
C14A C15 1.460(13) . ?
C14A H14A 0.9500 . ?
S2B C15 1.596(7) . ?
S2B C13 1.719(5) . ?
C14B C13 1.354(16) . ?
C14B C16 1.418(16) . ?
C14B H14B 0.9500 . ?
F1A C2 1.343(13) . ?
F2A C2 1.316(12) . ?
F3A C2 1.310(10) . ?
F1B C2 1.354(12) . ?
F2B C2 1.327(11) . ?
F3B C2 1.316(13) . ?
F4 C10 1.319(2) . ?
F5 C10 1.312(3) . ?
F6 C10 1.333(2) . ?
O1 C1 1.276(2) . ?
O2 C4 1.244(2) . ?
O3 C9 1.245(2) . ?
O4 C12 1.265(2) . ?
N1 C20 1.475(3) . ?
N1 C17 1.482(2) . ?
N1 C19 1.481(3) . ?
N2 C21 1.464(3) . ?
N2 C22 1.485(2) . ?
N2 C18 1.489(3) . ?
C1 C3 1.368(3) . ?
C1 C2 1.533(3) . ?
C3 C4 1.428(3) . ?
C3 H3 0.9500 . ?
C4 C5 1.476(3) . ?
C7 C8 1.341(4) . ?
C7 H7 0.9500 . ?
C8 H8 0.9500 . ?
C9 C11 1.389(3) . ?
C9 C10 1.532(3) . ?
C11 C12 1.403(3) . ?
C11 H11 0.9500 . ?
C12 C13 1.470(3) . ?
C15 C16 1.316(4) . ?
C15 H15 0.9500 . ?
C16 H16 0.9500 . ?
C17 C18 1.495(3) . ?
C17 H17A 0.9900 . ?
C17 H17B 0.9900 . ?
C18 H18A 0.9900 . ?
C18 H18B 0.9900 . ?
C19 H19A 0.9800 . ?
C19 H19B 0.9800 . ?
C19 H19C 0.9800 . ?
C20 H20A 0.9800 . ?
C20 H20B 0.9800 . ?
C20 H20C 0.9800 . ?
C21 H21A 0.9800 . ?
C21 H21B 0.9800 . ?
C21 H21C 0.9800 . ?
C22 H22A 0.9800 . ?
C22 H22B 0.9800 . ?
C22 H22C 0.9800 . ?
